data_2311786
loop_
_publ_author_name
'Fulle, Kyle'
'Sanjeewa, Liurukara D.'
'McMillen, Colin D.'
'Kolis, Joseph W.'

_publ_section_title
;
 Crystal chemistry and the role of ionic radius in rare earth
 tetrasilicates:
 Ba<sub>2</sub>RE<sub>2</sub>Si<sub>4</sub>O<sub>12</sub>F<sub>2</sub> (RE
 = Er<sup>3+</sup>-Lu<sup>3+</sup>) and
 Ba<sub>2</sub>RE<sub>2</sub>Si<sub>4</sub>O<sub>13</sub> (RE =
 La<sup>3+</sup>-Ho<sup>3+</sup>).
;
_journal_issue 'Pt 5'
_journal_name_full 'Acta crystallographica Section B, Structural science, crystal engineering and materials'
_journal_page_first 907
_journal_page_last 915
_journal_paper_doi 10.1107/S2052520617009544
_journal_volume 73
_journal_year 2017
_chemical_formula_sum 'Ba2 F2 O12 Si4 Yb2'
_chemical_formula_weight 963.12
_space_group_crystal_system triclinic
_space_group_IT_number 2
_space_group_name_Hall '-P 1'
_space_group_name_H-M_alt 'P -1'
_atom_sites_solution_primary direct
_atom_sites_solution_secondary difmap
_audit_creation_method SHELXL-2014/7
_cell_angle_alpha 107.7984(14)
_cell_angle_beta 101.8656(14)
_cell_angle_gamma 92.9455(14)
_cell_formula_units_Z 1
_cell_length_a 5.4461(3)
_cell_length_b 7.1212(3)
_cell_length_c 8.9128(4)
_cell_measurement_reflns_used 9791
_cell_measurement_temperature 300(2)
_cell_measurement_theta_max 26.49
_cell_measurement_theta_min 2.46
_cell_volume 319.66(3)
_computing_cell_refinement 'Bruker SAINT'
_computing_data_collection 'Bruker APEX3'
_computing_data_reduction 'Bruker SAINT'
_computing_molecular_graphics 'DIAMOND (Bradenburg, 1999)'
_computing_publication_material 'Bruker SHELXTL'
_computing_structure_refinement 'SHELXL-2014/7 (Sheldrick, 2014)'
_computing_structure_solution 'SHELXT-2014 (Sheldrick 2014)'
_diffrn_ambient_temperature 300(2)
_diffrn_measured_fraction_theta_full 1.000
_diffrn_measured_fraction_theta_max 1.000
_diffrn_measurement_device_type 'Bruker Photon 100'
_diffrn_measurement_method '\f and \w scans'
_diffrn_radiation_type MoK\a
_diffrn_radiation_wavelength 0.71073
_diffrn_reflns_av_R_equivalents 0.0234
_diffrn_reflns_av_unetI/netI 0.0146
_diffrn_reflns_Laue_measured_fraction_full 1.000
_diffrn_reflns_Laue_measured_fraction_max 1.000
_diffrn_reflns_limit_h_max 6
_diffrn_reflns_limit_h_min -6
_diffrn_reflns_limit_k_max 8
_diffrn_reflns_limit_k_min -8
_diffrn_reflns_limit_l_max 11
_diffrn_reflns_limit_l_min -11
_diffrn_reflns_number 8268
_diffrn_reflns_point_group_measured_fraction_full 1.000
_diffrn_reflns_point_group_measured_fraction_max 1.000
_diffrn_reflns_theta_full 25.242
_diffrn_reflns_theta_max 26.498
_diffrn_reflns_theta_min 2.468
_diffrn_source Ius
_exptl_absorpt_coefficient_mu 21.033
_exptl_absorpt_correction_T_max 1.0000
_exptl_absorpt_correction_T_min 0.8387
_exptl_absorpt_correction_type multi-scan
_exptl_absorpt_process_details 'SADABS, Bruker'
_exptl_crystal_colour colourless
_exptl_crystal_density_diffrn 5.003
_exptl_crystal_description block
_exptl_crystal_F_000 422
_exptl_crystal_size_max 0.112
_exptl_crystal_size_mid 0.064
_exptl_crystal_size_min 0.063
_refine_diff_density_max 1.364
_refine_diff_density_min -0.907
_refine_diff_density_rms 0.357
_refine_ls_extinction_coef 0.0157(8)
_refine_ls_extinction_expression Fc^*^=kFc[1+0.001xFc^2^\l^3^/sin(2\q)]^-1/4^
_refine_ls_extinction_method 'SHELXL-2014/7 (Sheldrick 2014'
_refine_ls_goodness_of_fit_ref 1.138
_refine_ls_matrix_type full
_refine_ls_number_parameters 101
_refine_ls_number_reflns 1316
_refine_ls_number_restraints 0
_refine_ls_restrained_S_all 1.138
_refine_ls_R_factor_all 0.0143
_refine_ls_R_factor_gt 0.0141
_refine_ls_shift/su_max 0.002
_refine_ls_shift/su_mean 0.000
_refine_ls_structure_factor_coef Fsqd
_refine_ls_weighting_details 'w=1/[\s^2^(Fo^2^)+(0.0427P)^2^+0.3644P] where P=(Fo^2^+2Fc^2^)/3'
_refine_ls_weighting_scheme calc
_refine_ls_wR_factor_gt 0.0574
_refine_ls_wR_factor_ref 0.0575
_reflns_Friedel_coverage 0.000
_reflns_number_gt 1308
_reflns_number_total 1316
_reflns_threshold_expression 'I > 2\s(I)'
_cod_data_source_file rm5005sup1.cif
_cod_data_source_block Yb
_cod_database_code 2311786
_shelx_shelxl_version_number 2014/7
_shelx_space_group_comment
;
The symmetry employed for this shelxl refinement is uniquely defined
by the following loop, which should always be used as a source of
symmetry information in preference to the above space-group names.
They are only intended as comments.
;
_shelx_estimated_absorpt_t_min 0.202
_shelx_estimated_absorpt_t_max 0.351

loop_
_space_group_symop_operation_xyz
'x, y, z'
'-x, -y, -z'

loop_
_atom_site_label
_atom_site_type_symbol
_atom_site_fract_x
_atom_site_fract_y
_atom_site_fract_z
_atom_site_U_iso_or_equiv
_atom_site_adp_type
_atom_site_occupancy
_atom_site_site_symmetry_order
_atom_site_calc_flag
Ba1 Ba 0.75833(5) 0.25733(4) 0.04525(3) 0.00949(13) Uani 1 1 d
Yb1 Yb 0.16280(3) 0.14859(3) 0.70082(2) 0.00604(12) Uani 1 1 d
Si1 Si 0.3840(2) 0.17724(18) 0.36874(14) 0.0055(2) Uani 1 1 d
Si2 Si 0.6777(2) 0.44045(18) 0.70994(14) 0.0059(3) Uani 1 1 d
O1 O 0.6134(6) 0.3116(5) 0.5185(4) 0.0107(7) Uani 1 1 d
O2 O 0.1666(6) 0.0892(5) 0.4379(4) 0.0098(7) Uani 1 1 d
O3 O 0.2543(6) 0.3256(5) 0.2741(4) 0.0103(7) Uani 1 1 d
O4 O 0.5059(6) 0.0142(5) 0.2486(4) 0.0116(7) Uani 1 1 d
O5 O 0.4457(6) 0.4165(5) 0.7918(4) 0.0108(7) Uani 1 1 d
O6 O 0.9300(6) 0.3783(5) 0.8018(4) 0.0091(7) Uani 1 1 d
F1 F 0.1513(6) 0.0991(5) 0.9267(4) 0.0186(6) Uani 1 1 d

loop_
_atom_site_aniso_label
_atom_site_aniso_U_11
_atom_site_aniso_U_22
_atom_site_aniso_U_33
_atom_site_aniso_U_23
_atom_site_aniso_U_13
_atom_site_aniso_U_12
Ba1 0.01117(19) 0.00726(18) 0.00835(19) 0.00080(13) 0.00118(13) 0.00124(12)
Yb1 0.00635(16) 0.00565(16) 0.00522(16) 0.00090(10) 0.00086(9) 0.00008(9)
Si1 0.0059(6) 0.0050(6) 0.0047(6) 0.0007(5) 0.0005(4) 0.0002(4)
Si2 0.0043(6) 0.0058(6) 0.0067(6) 0.0015(5) 0.0004(5) 0.0001(4)
O1 0.0076(15) 0.0111(17) 0.0089(16) 0.0000(13) -0.0022(13) -0.0015(12)
O2 0.0118(16) 0.0098(16) 0.0086(16) 0.0035(13) 0.0040(13) -0.0009(12)
O3 0.0119(16) 0.0055(15) 0.0104(16) 0.0023(12) -0.0031(13) -0.0015(12)
O4 0.0120(16) 0.0106(16) 0.0096(16) -0.0003(13) 0.0015(13) 0.0035(13)
O5 0.0073(16) 0.0105(17) 0.0127(17) 0.0002(14) 0.0045(13) -0.0031(12)
O6 0.0077(16) 0.0080(16) 0.0109(16) 0.0023(13) 0.0014(13) 0.0034(12)
F1 0.0282(17) 0.0210(15) 0.0161(15) 0.0124(12) 0.0131(13) 0.0141(13)

loop_
_atom_type_symbol
_atom_type_description
_atom_type_scat_dispersion_real
_atom_type_scat_dispersion_imag
_atom_type_scat_source
O O 0.0106 0.0060 'International Tables Vol C Tables 4.2.6.8 and 6.1.1.4'
F F 0.0171 0.0103 'International Tables Vol C Tables 4.2.6.8 and 6.1.1.4'
Si Si 0.0817 0.0704 'International Tables Vol C Tables 4.2.6.8 and 6.1.1.4'
Ba Ba -0.3244 2.2819 'International Tables Vol C Tables 4.2.6.8 and 6.1.1.4'
Yb Yb -0.3850 5.5486 'International Tables Vol C Tables 4.2.6.8 and 6.1.1.4'

loop_
_geom_angle_atom_site_label_1
_geom_angle_atom_site_label_2
_geom_angle_atom_site_label_3
_geom_angle
_geom_angle_site_symmetry_1
_geom_angle_site_symmetry_3
F1 Ba1 F1 63.88(11) 2_656 1_654
F1 Ba1 O5 137.07(9) 2_656 2_666
F1 Ba1 O5 149.63(10) 1_654 2_666
F1 Ba1 O4 75.58(10) 2_656 2_655
F1 Ba1 O4 80.06(10) 1_654 2_655
O5 Ba1 O4 122.17(10) 2_666 2_655
F1 Ba1 O6 127.73(9) 2_656 2_766
F1 Ba1 O6 88.82(9) 1_654 2_766
O5 Ba1 O6 61.07(10) 2_666 2_766
O4 Ba1 O6 145.80(10) 2_655 2_766
F1 Ba1 O6 119.12(9) 2_656 1_554
F1 Ba1 O6 59.43(9) 1_654 1_554
O5 Ba1 O6 103.68(9) 2_666 1_554
O4 Ba1 O6 74.76(10) 2_655 1_554
O6 Ba1 O6 71.76(11) 2_766 1_554
F1 Ba1 O3 74.27(10) 2_656 1_655
F1 Ba1 O3 62.31(10) 1_654 1_655
O5 Ba1 O3 98.56(9) 2_666 1_655
O4 Ba1 O3 139.27(9) 2_655 1_655
O6 Ba1 O3 53.46(9) 2_766 1_655
O6 Ba1 O3 96.98(10) 1_554 1_655
F1 Ba1 O5 137.10(9) 2_656 1_554
F1 Ba1 O5 107.68(9) 1_654 1_554
O5 Ba1 O5 72.12(10) 2_666 1_554
O4 Ba1 O5 61.56(9) 2_655 1_554
O6 Ba1 O5 92.08(9) 2_766 1_554
O6 Ba1 O5 52.84(9) 1_554 1_554
O3 Ba1 O5 142.27(9) 1_655 1_554
F1 Ba1 F1 89.28(8) 2_656 1_554
F1 Ba1 F1 129.95(11) 1_654 1_554
O5 Ba1 F1 78.21(8) 2_666 1_554
O4 Ba1 F1 51.58(9) 2_655 1_554
O6 Ba1 F1 137.78(9) 2_766 1_554
O6 Ba1 F1 110.60(8) 1_554 1_554
O3 Ba1 F1 152.27(8) 1_655 1_554
O5 Ba1 F1 63.45(8) 1_554 1_554
F1 Ba1 O4 51.91(9) 2_656 .
F1 Ba1 O4 115.22(8) 1_654 .
O5 Ba1 O4 86.79(9) 2_666 .
O4 Ba1 O4 91.28(9) 2_655 .
O6 Ba1 O4 122.53(9) 2_766 .
O6 Ba1 O4 165.54(9) 1_554 .
O3 Ba1 O4 91.19(9) 1_655 .
O5 Ba1 O4 123.61(8) 1_554 .
F1 Ba1 O4 61.24(8) 1_554 .
F1 Ba1 Si2 101.60(7) 2_656 2_766
F1 Ba1 Si2 72.25(7) 1_654 2_766
O5 Ba1 Si2 80.64(7) 2_666 2_766
O4 Ba1 Si2 149.95(7) 2_655 2_766
O6 Ba1 Si2 26.22(7) 2_766 2_766
O6 Ba1 Si2 81.17(7) 1_554 2_766
O3 Ba1 Si2 27.49(7) 1_655 2_766
O5 Ba1 Si2 116.09(6) 1_554 2_766
F1 Ba1 Si2 157.71(6) 1_554 2_766
O4 Ba1 Si2 110.75(6) . 2_766
F1 Ba1 Si2 132.36(7) 2_656 1_554
F1 Ba1 Si2 82.96(6) 1_654 1_554
O5 Ba1 Si2 88.29(7) 2_666 1_554
O4 Ba1 Si2 65.29(7) 2_655 1_554
O6 Ba1 Si2 81.38(7) 2_766 1_554
O6 Ba1 Si2 26.10(7) 1_554 1_554
O3 Ba1 Si2 120.55(7) 1_655 1_554
O5 Ba1 Si2 26.75(6) 1_554 1_554
F1 Ba1 Si2 87.06(5) 1_554 1_554
O4 Ba1 Si2 148.26(6) . 1_554
Si2 Ba1 Si2 99.30(3) 2_766 1_554
F1 Yb1 O6 78.83(12) . 1_455
F1 Yb1 O5 99.82(13) . .
O6 Yb1 O5 79.54(13) 1_455 .
F1 Yb1 O4 74.96(12) . 2_656
O6 Yb1 O4 146.70(12) 1_455 2_656
O5 Yb1 O4 85.03(12) . 2_656
F1 Yb1 O2 160.87(12) . .
O6 Yb1 O2 116.01(12) 1_455 .
O5 Yb1 O2 94.98(12) . .
O4 Yb1 O2 94.47(12) 2_656 .
F1 Yb1 O2 92.15(12) . 2_556
O6 Yb1 O2 95.45(13) 1_455 2_556
O5 Yb1 O2 165.79(12) . 2_556
O4 Yb1 O2 105.62(12) 2_656 2_556
O2 Yb1 O2 75.14(13) . 2_556
F1 Yb1 Si2 115.31(9) . .
O6 Yb1 Si2 99.99(9) 1_455 .
O5 Yb1 Si2 23.55(9) . .
O4 Yb1 Si2 73.74(9) 2_656 .
O2 Yb1 Si2 75.57(9) . .
O2 Yb1 Si2 150.55(8) 2_556 .
F1 Yb1 Si2 94.79(8) . 1_455
O6 Yb1 Si2 21.43(9) 1_455 1_455
O5 Yb1 Si2 90.69(9) . 1_455
O4 Yb1 Si2 167.99(9) 2_656 1_455
O2 Yb1 Si2 97.09(9) . 1_455
O2 Yb1 Si2 80.63(9) 2_556 1_455
Si2 Yb1 Si2 106.01(3) . 1_455
F1 Yb1 Si1 160.35(8) . .
O6 Yb1 Si1 117.29(9) 1_455 .
O5 Yb1 Si1 73.98(9) . .
O4 Yb1 Si1 85.83(9) 2_656 .
O2 Yb1 Si1 22.11(9) . .
O2 Yb1 Si1 97.05(8) 2_556 .
Si2 Yb1 Si1 53.55(3) . .
Si2 Yb1 Si1 103.80(3) 1_455 .
F1 Yb1 Si1 91.64(8) . 2_656
O6 Yb1 Si1 166.90(9) 1_455 2_656
O5 Yb1 Si1 93.43(9) . 2_656
O4 Yb1 Si1 20.29(9) 2_656 2_656
O2 Yb1 Si1 75.35(9) . 2_656
O2 Yb1 Si1 93.86(9) 2_556 2_656
Si2 Yb1 Si1 75.82(3) . 2_656
Si2 Yb1 Si1 171.67(3) 1_455 2_656
Si1 Yb1 Si1 70.51(3) . 2_656
F1 Yb1 Si1 72.47(9) . 2_556
O6 Yb1 Si1 83.63(9) 1_455 2_556
O5 Yb1 Si1 162.62(9) . 2_556
O4 Yb1 Si1 107.21(9) 2_656 2_556
O2 Yb1 Si1 96.27(9) . 2_556
O2 Yb1 Si1 21.33(8) 2_556 2_556
Si2 Yb1 Si1 171.84(3) . 2_556
Si2 Yb1 Si1 74.81(3) 1_455 2_556
Si1 Yb1 Si1 118.29(2) . 2_556
Si1 Yb1 Si1 102.20(3) 2_656 2_556
F1 Yb1 Yb1 128.24(9) . 2_556
O6 Yb1 Yb1 109.65(9) 1_455 2_556
O5 Yb1 Yb1 131.83(9) . 2_556
O4 Yb1 Yb1 102.66(9) 2_656 2_556
O2 Yb1 Yb1 37.62(8) . 2_556
O2 Yb1 Yb1 37.52(8) 2_556 2_556
Si2 Yb1 Yb1 113.14(2) . 2_556
Si2 Yb1 Yb1 88.56(2) 1_455 2_556
Si1 Yb1 Yb1 59.59(2) . 2_556
Si1 Yb1 Yb1 83.29(2) 2_656 2_556
Si1 Yb1 Yb1 58.71(2) 2_556 2_556
O4 Si1 O2 115.08(19) . .
O4 Si1 O1 107.61(18) . .
O2 Si1 O1 110.22(18) . .
O4 Si1 O3 109.25(19) . .
O2 Si1 O3 107.02(19) . .
O1 Si1 O3 107.41(18) . .
O4 Si1 Yb1 128.92(14) . .
O2 Si1 Yb1 31.52(12) . .
O1 Si1 Yb1 78.72(12) . .
O3 Si1 Yb1 116.97(14) . .
O4 Si1 Yb1 29.07(12) . 2_656
O2 Si1 Yb1 111.26(13) . 2_656
O1 Si1 Yb1 83.22(12) . 2_656
O3 Si1 Yb1 133.47(14) . 2_656
Yb1 Si1 Yb1 109.49(3) . 2_656
O4 Si1 Yb1 92.75(13) . 2_556
O2 Si1 Yb1 30.42(12) . 2_556
O1 Si1 Yb1 139.72(13) . 2_556
O3 Si1 Yb1 97.50(13) . 2_556
Yb1 Si1 Yb1 61.71(2) . 2_556
Yb1 Si1 Yb1 102.20(3) 2_656 2_556
O6 Si2 O5 111.15(18) . .
O6 Si2 O1 109.63(18) . .
O5 Si2 O1 112.10(18) . .
O6 Si2 O3 105.88(18) . 2_666
O5 Si2 O3 110.32(19) . 2_666
O1 Si2 O3 107.51(18) . 2_666
O6 Si2 Yb1 110.68(13) . .
O5 Si2 Yb1 33.38(12) . .
O1 Si2 Yb1 82.02(12) . .
O3 Si2 Yb1 136.30(13) 2_666 .
O6 Si2 Yb1 30.17(12) . 1_655
O5 Si2 Yb1 124.18(14) . 1_655
O1 Si2 Yb1 79.48(12) . 1_655
O3 Si2 Yb1 117.60(13) 2_666 1_655
Yb1 Si2 Yb1 106.01(3) . 1_655
O6 Si2 Ba1 50.72(12) . 2_766
O5 Si2 Ba1 118.86(13) . 2_766
O1 Si2 Ba1 129.03(13) . 2_766
O3 Si2 Ba1 55.83(12) 2_666 2_766
Yb1 Si2 Ba1 145.78(4) . 2_766
Yb1 Si2 Ba1 71.80(2) 1_655 2_766
O6 Si2 Ba1 51.78(12) . 1_556
O5 Si2 Ba1 59.39(13) . 1_556
O1 Si2 Ba1 127.55(13) . 1_556
O3 Si2 Ba1 124.29(13) 2_666 1_556
Yb1 Si2 Ba1 67.07(2) . 1_556
Yb1 Si2 Ba1 70.50(2) 1_655 1_556
Ba1 Si2 Ba1 80.70(3) 2_766 1_556
Si2 O1 Si1 142.6(2) . .
Si1 O2 Yb1 126.37(18) . .
Si1 O2 Yb1 128.25(18) . 2_556
Yb1 O2 Yb1 104.86(13) . 2_556
Si1 O3 Si2 134.3(2) . 2_666
Si1 O3 Ba1 128.44(17) . 1_455
Si2 O3 Ba1 96.68(14) 2_666 1_455
Si1 O4 Yb1 130.64(19) . 2_656
Si1 O4 Ba1 125.09(17) . 2_655
Yb1 O4 Ba1 99.25(11) 2_656 2_655
Si1 O4 Ba1 104.74(15) . .
Yb1 O4 Ba1 95.91(11) 2_656 .
Ba1 O4 Ba1 88.72(9) 2_655 .
Si2 O5 Yb1 123.07(18) . .
Si2 O5 Ba1 121.38(17) . 2_666
Yb1 O5 Ba1 110.34(12) . 2_666
Si2 O5 Ba1 93.86(15) . 1_556
Yb1 O5 Ba1 91.50(11) . 1_556
Ba1 O5 Ba1 107.88(10) 2_666 1_556
Si2 O6 Yb1 128.40(19) . 1_655
Si2 O6 Ba1 103.06(15) . 2_766
Yb1 O6 Ba1 108.72(12) 1_655 2_766
Si2 O6 Ba1 102.12(15) . 1_556
Yb1 O6 Ba1 105.04(12) 1_655 1_556
Ba1 O6 Ba1 108.24(11) 2_766 1_556
Yb1 F1 Ba1 118.37(12) . 2_656
Yb1 F1 Ba1 111.42(12) . 1_456
Ba1 F1 Ba1 116.12(11) 2_656 1_456
Yb1 F1 Ba1 87.19(10) . 1_556
Ba1 F1 Ba1 90.72(8) 2_656 1_556
Ba1 F1 Ba1 129.95(11) 1_456 1_556

loop_
_geom_bond_atom_site_label_1
_geom_bond_atom_site_label_2
_geom_bond_distance
_geom_bond_site_symmetry_2
Ba1 F1 2.686(3) 2_656
Ba1 F1 2.723(3) 1_654
Ba1 O5 2.758(3) 2_666
Ba1 O4 2.782(3) 2_655
Ba1 O6 2.811(3) 2_766
Ba1 O6 2.867(3) 1_554
Ba1 O3 2.948(3) 1_655
Ba1 O5 3.077(3) 1_554
Ba1 F1 3.281(3) 1_554
Ba1 O4 3.297(4) .
Ba1 Si2 3.5383(12) 2_766
Ba1 Si2 3.5674(12) 1_554
Yb1 F1 2.160(3) .
Yb1 O6 2.208(3) 1_455
Yb1 O5 2.216(3) .
Yb1 O4 2.236(3) 2_656
Yb1 O2 2.255(3) .
Yb1 O2 2.260(3) 2_556
Yb1 Si2 3.3756(12) .
Yb1 Si2 3.4430(12) 1_455
Yb1 Si1 3.4733(12) .
Yb1 Si1 3.4927(12) 2_656
Yb1 Si1 3.5053(13) 2_556
Yb1 Yb1 3.5791(4) 2_556
Si1 O4 1.596(3) .
Si1 O2 1.623(3) .
Si1 O1 1.633(3) .
Si1 O3 1.644(3) .
Si1 Yb1 3.4926(12) 2_656
Si1 Yb1 3.5053(13) 2_556
Si2 O6 1.605(3) .
Si2 O5 1.610(3) .
Si2 O1 1.625(3) .
Si2 O3 1.644(3) 2_666
Si2 Yb1 3.4430(12) 1_655
Si2 Ba1 3.5383(12) 2_766
Si2 Ba1 3.5674(12) 1_556
O2 Yb1 2.260(3) 2_556
O3 Si2 1.644(3) 2_666
O3 Ba1 2.948(3) 1_455
O4 Yb1 2.236(3) 2_656
O4 Ba1 2.782(3) 2_655
O5 Ba1 2.758(3) 2_666
O5 Ba1 3.077(3) 1_556
O6 Yb1 2.208(3) 1_655
O6 Ba1 2.811(3) 2_766
O6 Ba1 2.867(3) 1_556
F1 Ba1 2.686(3) 2_656
F1 Ba1 2.723(3) 1_456
F1 Ba1 3.281(3) 1_556
